data_9014628
loop_
_publ_author_name
'Taylor, W.'
'Naray-Szabo S'

_publ_section_title
;
 The Structure of Apophyllite
 _cod_database_code 1010937
;
_journal_name_full 'Zeitschrift fur Kristallographie'
_journal_page_first 146
_journal_page_last 159
_journal_volume 77
_journal_year 1931
_chemical_formula_sum 'Ca4 F K O28 Si8'
_chemical_name_mineral Apophyllite
_space_group_IT_number 128
_symmetry_space_group_name_Hall '-P 4 2n'
_symmetry_space_group_name_H-M 'P 4/m n c'
_cell_angle_alpha 90
_cell_angle_beta 90
_cell_angle_gamma 90
_cell_length_a 9.
_cell_length_b 9.
_cell_length_c 15.8
_cell_formula_units_Z 2
_cell_volume 1279.800
_database_code_amcsd 0017658
_exptl_crystal_density_diffrn 2.312
_cod_duplicate_entry 1010937
_cod_original_formula_sum 'F O28 Si8 Ca4 K'
_cod_database_code 9014628

loop_
_space_group_symop_operation_xyz
x,y,z
1/2-y,1/2-x,1/2+z
1/2+y,1/2+x,1/2-z
y,-x,-z
-y,x,z
1/2+x,1/2-y,1/2+z
1/2-x,1/2+y,1/2-z
x,y,-z
-x,-y,z
1/2+y,1/2+x,1/2+z
1/2-y,1/2-x,1/2-z
-y,x,-z
y,-x,z
1/2-x,1/2+y,1/2+z
1/2+x,1/2-y,1/2-z
-x,-y,-z

loop_
_atom_site_label
_atom_site_fract_x
_atom_site_fract_y
_atom_site_fract_z
F1 0.00000 0.00000 0.00000
O1 0.36200 0.13800 0.25000
O2 0.08900 0.18400 0.21700
O3 0.28700 0.11700 0.09400
O4 0.23700 0.44500 0.09400
Si1 0.23700 0.09100 0.18800
Ca1 0.12000 0.24300 0.00000
K1 0.00000 0.00000 0.50000

loop_
_cod_related_entry_id
_cod_related_entry_database
_cod_related_entry_code
1 AMCSD 0017658
